data_9004180
loop_
_publ_author_name
'Kihara, K.'
'Donnay, G.'

_publ_section_title
;
 Anharmonic thermal vibrations in ZnO
 Model: 3-c, at T = 293 K
;
_journal_name_full 'The Canadian Mineralogist'
_journal_page_first 647
_journal_page_last 654
_journal_volume 23
_journal_year 1985
_chemical_formula_sum 'O Zn'
_chemical_name_mineral Zincite
_space_group_IT_number 186
_symmetry_space_group_name_Hall 'P 6c -2c'
_symmetry_space_group_name_H-M 'P 63 m c'
_cell_angle_alpha 90
_cell_angle_beta 90
_cell_angle_gamma 120
_cell_length_a 3.2494
_cell_length_b 3.2494
_cell_length_c 5.2038
_cell_formula_units_Z 2
_cell_volume 47.584
_database_code_amcsd 0005205
_diffrn_ambient_temperature 293
_exptl_crystal_density_diffrn 5.681
_cod_original_formula_sum 'Zn O'
_cod_database_code 9004180

loop_
_symmetry_equiv_pos_as_xyz
x,y,z
-x,-x+y,1/2+z
x-y,x,1/2+z
-y,-x,z
-y,x-y,z
x-y,-y,1/2+z
-x,-y,1/2+z
x,x-y,z
-x+y,-x,z
y,x,1/2+z
y,-x+y,1/2+z
-x+y,y,z

loop_
_atom_site_aniso_label
_atom_site_aniso_U_11
_atom_site_aniso_U_22
_atom_site_aniso_U_33
_atom_site_aniso_U_12
_atom_site_aniso_U_13
_atom_site_aniso_U_23
Zn 0.01830 0.01830 0.00540 0.00915 0.00000 0.00000
O 0.01820 0.01820 0.00540 0.00910 0.00000 0.00000

loop_
_atom_site_label
_atom_site_fract_x
_atom_site_fract_y
_atom_site_fract_z
Zn 0.33333 0.66667 0.00000
O 0.33333 0.66667 0.38300

loop_
_cod_related_entry_id
_cod_related_entry_database
_cod_related_entry_code
1 AMCSD 0005205
2 ChemSpider 2277402
